data_1200002
_chemical_formula_sum 'Cu3 O8 P2'
_space_group_IT_number 2
_symmetry_cell_setting triclinic
_symmetry_Int_Tables_number 2
_symmetry_space_group_name_Hall '-P 1'
_symmetry_space_group_name_H-M 'P -1'
_cell_angle_alpha 72.3626
_cell_angle_beta 86.9965
_cell_angle_gamma 68.5473
_cell_length_a 4.85642
_cell_length_b 5.29074
_cell_length_c 6.18724
_cell_volume 140.7001
_pd_block_id 2002-07-08|PHASE_02|..creator_name..|..instr_name..
_pd_phase_name Cu3(PO4)2
_cod_original_formula_sum 'Cu3 P2 O8'
_cod_database_code 1200002

loop_
_symmetry_equiv_pos_site_id
_symmetry_equiv_pos_as_xyz
1 x,y,z
2 -x,-y,-z

loop_
_atom_site_label
_atom_site_symmetry_multiplicity
_atom_site_occupancy
_atom_site_fract_x
_atom_site_fract_y
_atom_site_fract_z
_atom_site_thermal_displace_type
_atom_site_B_iso_or_equiv
_atom_site_type_symbol
Cu1 1 1.0 0.0 0.0 0.0 Biso 1.0 Cu2+
Cu2 2 1.0 0.29117 0.24661 0.30896 Biso 1.0 Cu2+
P21 2 1.0 0.34286 0.35759 0.74501 Biso 1.0 P
O21 2 1.0 -0.1536 0.3443 0.3389 Biso 1.0 O-
O22 2 1.0 0.3324 0.6515 0.1695 Biso 1.0 O-
O23 2 1.0 0.2303 0.2274 0.0049 Biso 1.0 O-
O24 2 1.0 0.3786 0.1498 0.6334 Biso 1.0 O-
